data_4123364
loop_
_publ_author_name
'Braunschweig, Holger'
'Damme, Alexander'
'Demeshko, Serhiy'
'D\"uck, Klaus'
'Kramer, Thomas'
'Krummenacher, Ivo'
'Meyer, Franc'
'Radacki, Krzysztof'
'Stellwag-Konertz, Sascha'
'Whittell, George R.'

_publ_section_title
;
 A paramagnetic heterobimetallic polymer: synthesis, reactivity, and
 ring-opening polymerization of tin-bridged homo- and heteroleptic
 vanadoarenophanes.
;
_journal_issue 4
_journal_name_full 'Journal of the American Chemical Society'
_journal_page_first 1492
_journal_page_last 1500
_journal_paper_doi 10.1021/ja510884h
_journal_volume 137
_journal_year 2015
_chemical_formula_moiety 'C32 H58 P2 Pt Sn V'
_chemical_formula_sum 'C32 H58 P2 Pt Sn V'
_chemical_formula_weight 869.44
_chemical_name_common
;
?
;
_chemical_name_systematic
; 
?
;
_space_group_IT_number 14
_symmetry_cell_setting monoclinic
_symmetry_space_group_name_Hall '-P 2ybc'
_symmetry_space_group_name_H-M 'P 1 21/c 1'
_atom_sites_solution_hydrogens geom
_atom_sites_solution_primary direct
_atom_sites_solution_secondary difmap
_audit_creation_method SHELXL-97
_cell_angle_alpha 90.00
_cell_angle_beta 109.179(3)
_cell_angle_gamma 90.00
_cell_formula_units_Z 8
_cell_length_a 21.9178(14)
_cell_length_b 18.6844(11)
_cell_length_c 17.9740(11)
_cell_measurement_reflns_used 5926
_cell_measurement_temperature 100(2)
_cell_measurement_theta_max 25.93
_cell_measurement_theta_min 2.27
_cell_volume 6952.2(7)
_computing_cell_refinement 'Saint+ ver. 7.68A (Bruker AXS)'
_computing_data_collection 'APEX2 ver. 2010.3 (Bruker AXS)'
_computing_data_reduction 'Saint+ ver. 7.68A (Bruker AXS)'
_computing_molecular_graphics 'XP ver. 5.1 (Bruker AXS, 1998)'
_computing_publication_material 'SHELXL-97 (Sheldrick, 2008)'
_computing_structure_refinement 'SHELXL-97 (Sheldrick, 2008)'
_computing_structure_solution 'SHELXS-97 (Sheldrick, 2008)'
_diffrn_ambient_temperature 100(2)
_diffrn_detector_area_resol_mean 8.333
_diffrn_measured_fraction_theta_full 0.990
_diffrn_measured_fraction_theta_max 0.987
_diffrn_measurement_device_type 'Bruker X8-APEX II'
_diffrn_measurement_method '\f and \w scans'
_diffrn_radiation_monochromator 'multi-layer mirror'
_diffrn_radiation_source 'rotating anode'
_diffrn_radiation_type MoK\a
_diffrn_radiation_wavelength 0.71073
_diffrn_reflns_av_R_equivalents 0.0978
_diffrn_reflns_av_sigmaI/netI 0.0794
_diffrn_reflns_limit_h_max 24
_diffrn_reflns_limit_h_min -27
_diffrn_reflns_limit_k_max 21
_diffrn_reflns_limit_k_min -23
_diffrn_reflns_limit_l_max 22
_diffrn_reflns_limit_l_min -21
_diffrn_reflns_number 73931
_diffrn_reflns_theta_full 26.00
_diffrn_reflns_theta_max 26.04
_diffrn_reflns_theta_min 0.98
_exptl_absorpt_coefficient_mu 5.102
_exptl_absorpt_correction_T_max 0.7453
_exptl_absorpt_correction_T_min 0.5690
_exptl_absorpt_correction_type multi-scan
_exptl_absorpt_process_details 'Sadabs 2008/1 (Bruker 2008)'
_exptl_crystal_colour orange
_exptl_crystal_density_diffrn 1.661
_exptl_crystal_density_method 'not measured'
_exptl_crystal_description block
_exptl_crystal_F_000 3448
_exptl_crystal_size_max 0.18
_exptl_crystal_size_mid 0.10
_exptl_crystal_size_min 0.05
_refine_diff_density_max 1.065
_refine_diff_density_min -0.922
_refine_diff_density_rms 0.197
_refine_ls_extinction_method none
_refine_ls_goodness_of_fit_ref 0.869
_refine_ls_hydrogen_treatment constr
_refine_ls_matrix_type full
_refine_ls_number_parameters 691
_refine_ls_number_reflns 13538
_refine_ls_number_restraints 12
_refine_ls_restrained_S_all 0.869
_refine_ls_R_factor_all 0.0709
_refine_ls_R_factor_gt 0.0402
_refine_ls_shift/su_max 0.001
_refine_ls_shift/su_mean 0.000
_refine_ls_structure_factor_coef Fsqd
_refine_ls_weighting_details 'calc w=1/[\s^2^(Fo^2^)+(0.0407P)^2^+54.8281P] where P=(Fo^2^+2Fc^2^)/3'
_refine_ls_weighting_scheme calc
_refine_ls_wR_factor_gt 0.0818
_refine_ls_wR_factor_ref 0.0965
_reflns_number_gt 9797
_reflns_number_total 13538
_reflns_threshold_expression >2sigma(I)
_cod_data_source_file ja510884h_si_002.cif
_cod_data_source_block 11
_cod_depositor_comments
;
The following automatic conversions were performed:

'_symmetry_cell_setting' value 'Monoclinic' changed to 'monoclinic'
according to
/usr/data/users/saulius/crontab/automatic-downloads/rss-feeds/ACS/lib/dictionaries/cif_core.dic
dictionary named 'cif_core.dic' version 2.4.2 from 2011-04-26.

Automatic conversion script
Id: cif_fix_values 3008 2015-01-20 13:52:24Z robertas 

 Adding full bibliography for 4123362--4123365.cif.
;
_cod_original_sg_symbol_H-M P2(1)/c
_cod_database_code 4123364

loop_
_symmetry_equiv_pos_as_xyz
'x, y, z'
'-x, y+1/2, -z+1/2'
'-x, -y, -z'
'x, -y-1/2, z-1/2'

loop_
_atom_site_label
_atom_site_type_symbol
_atom_site_fract_x
_atom_site_fract_y
_atom_site_fract_z
_atom_site_U_iso_or_equiv
_atom_site_adp_type
_atom_site_occupancy
_atom_site_symmetry_multiplicity
_atom_site_calc_flag
_atom_site_refinement_flags
Pt1 Pt 0.464288(13) 0.286571(16) 0.608139(15) 0.01051(7) Uani 1 1 d .
Sn1 Sn 0.35050(2) 0.22302(3) 0.54542(3) 0.01212(11) Uani 1 1 d .
V1 V 0.30454(6) 0.40305(7) 0.59450(7) 0.0127(3) Uani 1 1 d .
C16 C 0.2651(3) 0.3072(4) 0.6269(4) 0.0157(17) Uani 1 1 d .
H16 H 0.2830 0.2738 0.6682 0.019 Uiso 1 1 calc R
C1 C 0.4070(3) 0.3748(4) 0.6126(4) 0.0141(16) Uani 1 1 d .
C5 C 0.3692(4) 0.4563(5) 0.6978(4) 0.0213(18) Uani 1 1 d .
H5 H 0.3636 0.4657 0.7471 0.026 Uiso 1 1 calc R
C15 C 0.2300(3) 0.3670(4) 0.6407(4) 0.0186(18) Uani 1 1 d .
H15 H 0.2252 0.3730 0.6910 0.022 Uiso 1 1 calc R
C2 C 0.3847(3) 0.4260(4) 0.5513(4) 0.0146(16) Uani 1 1 d .
H2 H 0.3890 0.4161 0.5015 0.017 Uiso 1 1 calc R
C34 C 0.3464(4) 0.2779(5) 0.3819(4) 0.025(2) Uani 1 1 d .
H34A H 0.3393 0.2717 0.3255 0.038 Uiso 1 1 calc R
H34B H 0.3921 0.2885 0.4094 0.038 Uiso 1 1 calc R
H34C H 0.3198 0.3175 0.3896 0.038 Uiso 1 1 calc R
C11 C 0.2742(3) 0.2962(4) 0.5527(4) 0.0170(17) Uani 1 1 d .
C31 C 0.3279(4) 0.2093(4) 0.4150(4) 0.0185(17) Uani 1 1 d .
C3 C 0.3561(3) 0.4915(4) 0.5624(5) 0.0197(17) Uani 1 1 d .
H3 H 0.3416 0.5248 0.5202 0.024 Uiso 1 1 calc R
C33 C 0.3666(4) 0.1482(4) 0.3955(4) 0.0206(18) Uani 1 1 d .
H33A H 0.3572 0.1035 0.4181 0.031 Uiso 1 1 calc R
H33B H 0.4129 0.1588 0.4177 0.031 Uiso 1 1 calc R
H33C H 0.3545 0.1432 0.3382 0.031 Uiso 1 1 calc R
C32 C 0.2563(4) 0.1938(5) 0.3758(5) 0.027(2) Uani 1 1 d .
H32A H 0.2308 0.2288 0.3938 0.040 Uiso 1 1 calc R
H32B H 0.2466 0.1455 0.3900 0.040 Uiso 1 1 calc R
H32C H 0.2453 0.1973 0.3185 0.040 Uiso 1 1 calc R
C6 C 0.3976(3) 0.3910(4) 0.6857(4) 0.0150(16) Uani 1 1 d .
H6 H 0.4106 0.3571 0.7273 0.018 Uiso 1 1 calc R
C4 C 0.3492(3) 0.5074(4) 0.6361(4) 0.0187(17) Uani 1 1 d U
H4 H 0.3313 0.5518 0.6443 0.022 Uiso 1 1 calc R
Pt2 Pt 0.032968(13) 0.674279(16) 0.855617(15) 0.01097(7) Uani 1 1 d .
Sn2 Sn 0.15132(2) 0.71988(3) 0.93697(3) 0.01191(11) Uani 1 1 d .
V2 V 0.18250(6) 0.58640(7) 0.80306(7) 0.0153(3) Uani 1 1 d .
C74 C 0.2788(3) 0.5861(5) 0.7945(5) 0.0220(19) Uani 1 1 d .
H74 H 0.2958 0.5573 0.7624 0.026 Uiso 1 1 calc R
C87 C 0.1388(4) 0.7140(5) 1.1046(4) 0.0222(19) Uani 1 1 d .
H87A H 0.0926 0.7075 1.0762 0.033 Uiso 1 1 calc R
H87B H 0.1491 0.7652 1.1089 0.033 Uiso 1 1 calc R
H87C H 0.1496 0.6933 1.1574 0.033 Uiso 1 1 calc R
C62 C 0.0854(3) 0.6153(5) 0.7316(4) 0.0206(18) Uani 1 1 d .
H62 H 0.0703 0.6600 0.7073 0.025 Uiso 1 1 calc R
C71 C 0.2207(3) 0.6694(4) 0.8887(4) 0.0136(16) Uani 1 1 d .
C61 C 0.0829(3) 0.6018(4) 0.8077(4) 0.0149(16) Uani 1 1 d .
C63 C 0.1099(4) 0.5639(5) 0.6898(5) 0.0232(19) Uani 1 1 d .
H63 H 0.1100 0.5739 0.6380 0.028 Uiso 1 1 calc R
C88 C 0.1626(4) 0.5970(4) 1.0553(4) 0.0219(18) Uani 1 1 d .
H88A H 0.1896 0.5717 1.0300 0.033 Uiso 1 1 calc R
H88B H 0.1170 0.5898 1.0247 0.033 Uiso 1 1 calc R
H88C H 0.1711 0.5783 1.1087 0.033 Uiso 1 1 calc R
C66 C 0.1098(3) 0.5355(4) 0.8444(4) 0.0152(16) Uani 1 1 d U
H66 H 0.1108 0.5255 0.8966 0.018 Uiso 1 1 calc R
C76 C 0.2548(3) 0.6051(4) 0.9175(5) 0.0196(17) Uani 1 1 d .
H76 H 0.2590 0.5892 0.9692 0.024 Uiso 1 1 calc R
C72 C 0.2202(3) 0.6935(4) 0.8125(4) 0.0161(17) Uani 1 1 d .
H72 H 0.2003 0.7380 0.7928 0.019 Uiso 1 1 calc R
C85 C 0.1782(4) 0.6765(4) 1.0595(4) 0.0194(17) Uani 1 1 d .
C75 C 0.2830(3) 0.5639(4) 0.8704(4) 0.0180(17) Uani 1 1 d .
H75 H 0.3050 0.5207 0.8909 0.022 Uiso 1 1 calc R
C73 C 0.2485(3) 0.6527(4) 0.7661(4) 0.0168(17) Uani 1 1 d .
H73 H 0.2474 0.6698 0.7159 0.020 Uiso 1 1 calc R
C86 C 0.2501(4) 0.6877(5) 1.1039(4) 0.0250(19) Uani 1 1 d .
H86A H 0.2608 0.6682 1.1572 0.037 Uiso 1 1 calc R
H86B H 0.2599 0.7390 1.1069 0.037 Uiso 1 1 calc R
H86C H 0.2757 0.6632 1.0760 0.037 Uiso 1 1 calc R
C64 C 0.1341(4) 0.4979(5) 0.7262(5) 0.027(2) Uani 1 1 d .
H64 H 0.1497 0.4629 0.6984 0.032 Uiso 1 1 calc R
P2 P 0.54750(9) 0.37374(11) 0.64137(11) 0.0132(4) Uani 1 1 d .
P1 P 0.52937(9) 0.18839(11) 0.61768(11) 0.0134(4) Uani 1 1 d .
P3 P -0.02406(9) 0.76395(11) 0.89020(11) 0.0150(4) Uani 1 1 d .
P4 P -0.05600(9) 0.60389(11) 0.78357(11) 0.0144(4) Uani 1 1 d .
C105 C -0.1377(3) 0.6203(4) 0.7878(4) 0.0177(17) Uani 1 1 d .
H10A H -0.1357 0.6166 0.8434 0.021 Uiso 1 1 calc R
H10B H -0.1498 0.6703 0.7708 0.021 Uiso 1 1 calc R
C51 C 0.5435(4) 0.4426(4) 0.7120(4) 0.0196(18) Uani 1 1 d .
H51A H 0.5743 0.4813 0.7118 0.023 Uiso 1 1 calc R
H51B H 0.4996 0.4634 0.6949 0.023 Uiso 1 1 calc R
C81 C 0.1938(3) 0.8324(4) 0.9491(4) 0.0192(18) Uani 1 1 d .
C13 C 0.2081(3) 0.4070(5) 0.5056(5) 0.0226(19) Uani 1 1 d .
H13 H 0.1885 0.4399 0.4644 0.027 Uiso 1 1 calc R
C12 C 0.2434(3) 0.3470(4) 0.4917(4) 0.0174(17) Uani 1 1 d .
H12 H 0.2467 0.3405 0.4407 0.021 Uiso 1 1 calc R
C43 C 0.5865(3) 0.1892(4) 0.5631(4) 0.0160(17) Uani 1 1 d .
H43A H 0.6106 0.2349 0.5740 0.019 Uiso 1 1 calc R
H43B H 0.6181 0.1501 0.5834 0.019 Uiso 1 1 calc R
C82 C 0.2656(3) 0.8241(5) 0.9591(5) 0.0213(18) Uani 1 1 d .
H82A H 0.2851 0.8715 0.9606 0.032 Uiso 1 1 calc R
H82B H 0.2701 0.7968 0.9147 0.032 Uiso 1 1 calc R
H82C H 0.2874 0.7987 1.0084 0.032 Uiso 1 1 calc R
C93 C -0.0696(4) 0.8131(4) 0.8012(4) 0.0190(17) Uani 1 1 d .
H93A H -0.1006 0.7802 0.7644 0.023 Uiso 1 1 calc R
H93B H -0.0947 0.8517 0.8154 0.023 Uiso 1 1 calc R
C55 C 0.5393(4) 0.4270(4) 0.5527(4) 0.0193(18) Uani 1 1 d .
H55A H 0.4990 0.4553 0.5397 0.023 Uiso 1 1 calc R
H55B H 0.5758 0.4612 0.5647 0.023 Uiso 1 1 calc R
C91 C -0.0858(4) 0.7433(5) 0.9350(5) 0.0224(18) Uani 1 1 d .
H91A H -0.0985 0.7880 0.9554 0.027 Uiso 1 1 calc R
H91B H -0.1245 0.7242 0.8939 0.027 Uiso 1 1 calc R
C45 C 0.4917(3) 0.1002(4) 0.5915(4) 0.0175(17) Uani 1 1 d .
H45A H 0.4638 0.0914 0.6242 0.021 Uiso 1 1 calc R
H45B H 0.4632 0.1020 0.5359 0.021 Uiso 1 1 calc R
C41 C 0.5808(4) 0.1753(4) 0.7200(4) 0.0201(17) Uani 1 1 d .
H41A H 0.6047 0.1297 0.7237 0.024 Uiso 1 1 calc R
H41B H 0.6130 0.2144 0.7348 0.024 Uiso 1 1 calc R
C103 C -0.0690(4) 0.6019(5) 0.6777(4) 0.0218(19) Uani 1 1 d .
H10C H -0.0305 0.5806 0.6691 0.026 Uiso 1 1 calc R
H10D H -0.1063 0.5705 0.6520 0.026 Uiso 1 1 calc R
C84 C 0.1613(4) 0.8761(4) 0.8741(5) 0.0248(19) Uani 1 1 d .
H84A H 0.1156 0.8829 0.8677 0.037 Uiso 1 1 calc R
H84B H 0.1653 0.8505 0.8283 0.037 Uiso 1 1 calc R
H84C H 0.1825 0.9229 0.8785 0.037 Uiso 1 1 calc R
C95 C 0.0222(4) 0.8343(4) 0.9561(5) 0.0201(18) Uani 1 1 d .
H95A H 0.0398 0.8138 1.0097 0.024 Uiso 1 1 calc R
H95B H 0.0594 0.8469 0.9390 0.024 Uiso 1 1 calc R
C36 C 0.2428(4) 0.1296(5) 0.5742(5) 0.028(2) Uani 1 1 d .
H36A H 0.2270 0.0858 0.5917 0.042 Uiso 1 1 calc R
H36B H 0.2210 0.1360 0.5175 0.042 Uiso 1 1 calc R
H36C H 0.2336 0.1707 0.6027 0.042 Uiso 1 1 calc R
C35 C 0.3164(3) 0.1237(4) 0.5912(4) 0.0160(16) Uani 1 1 d .
C101 C -0.0439(4) 0.5095(4) 0.8098(5) 0.0198(17) Uani 1 1 d .
H10E H -0.0830 0.4825 0.7793 0.024 Uiso 1 1 calc R
H10F H -0.0072 0.4912 0.7948 0.024 Uiso 1 1 calc R
C38 C 0.3500(4) 0.1161(5) 0.6795(4) 0.0233(19) Uani 1 1 d .
H38A H 0.3316 0.0754 0.6992 0.035 Uiso 1 1 calc R
H38B H 0.3439 0.1600 0.7061 0.035 Uiso 1 1 calc R
H38C H 0.3963 0.1080 0.6901 0.035 Uiso 1 1 calc R
C83 C 0.1900(4) 0.8746(4) 1.0202(4) 0.0236(19) Uani 1 1 d .
H83A H 0.2094 0.8465 1.0682 0.035 Uiso 1 1 calc R
H83B H 0.1447 0.8845 1.0139 0.035 Uiso 1 1 calc R
H83C H 0.2135 0.9198 1.0240 0.035 Uiso 1 1 calc R
C102 C -0.0305(4) 0.4961(5) 0.8972(5) 0.030(2) Uani 1 1 d .
H10G H 0.0066 0.5250 0.9278 0.045 Uiso 1 1 calc R
H10H H -0.0209 0.4453 0.9088 0.045 Uiso 1 1 calc R
H10I H -0.0685 0.5095 0.9114 0.045 Uiso 1 1 calc R
C14 C 0.2023(3) 0.4172(5) 0.5809(5) 0.0214(18) Uani 1 1 d .
H14 H 0.1800 0.4576 0.5909 0.026 Uiso 1 1 calc R
C53 C 0.6345(3) 0.3538(4) 0.6781(5) 0.0227(19) Uani 1 1 d .
H53A H 0.6433 0.3245 0.7263 0.027 Uiso 1 1 calc R
H53B H 0.6446 0.3238 0.6382 0.027 Uiso 1 1 calc R
C92 C -0.0635(4) 0.6886(4) 1.0025(5) 0.0239(19) Uani 1 1 d .
H92A H -0.0557 0.6424 0.9816 0.036 Uiso 1 1 calc R
H92B H -0.0971 0.6832 1.0271 0.036 Uiso 1 1 calc R
H92C H -0.0235 0.7055 1.0418 0.036 Uiso 1 1 calc R
C104 C -0.0814(4) 0.6747(5) 0.6386(5) 0.029(2) Uani 1 1 d .
H10J H -0.1221 0.6940 0.6416 0.043 Uiso 1 1 calc R
H10K H -0.0841 0.6701 0.5833 0.043 Uiso 1 1 calc R
H10L H -0.0459 0.7072 0.6657 0.043 Uiso 1 1 calc R
C44 C 0.5562(4) 0.1805(5) 0.4733(5) 0.027(2) Uani 1 1 d .
H44A H 0.5362 0.1331 0.4614 0.041 Uiso 1 1 calc R
H44B H 0.5898 0.1854 0.4487 0.041 Uiso 1 1 calc R
H44C H 0.5232 0.2175 0.4527 0.041 Uiso 1 1 calc R
C65 C 0.1351(4) 0.4841(5) 0.8030(5) 0.026(2) Uani 1 1 d .
H65 H 0.1526 0.4404 0.8279 0.031 Uiso 1 1 calc R
C37 C 0.3252(4) 0.0540(4) 0.5497(5) 0.0239(19) Uani 1 1 d .
H37A H 0.3708 0.0482 0.5547 0.036 Uiso 1 1 calc R
H37B H 0.2991 0.0564 0.4938 0.036 Uiso 1 1 calc R
H37C H 0.3112 0.0131 0.5742 0.036 Uiso 1 1 calc R
C94 C -0.0248(4) 0.8458(5) 0.7601(5) 0.029(2) Uani 1 1 d .
H94A H 0.0009 0.8842 0.7928 0.044 Uiso 1 1 calc R
H94B H -0.0508 0.8654 0.7089 0.044 Uiso 1 1 calc R
H94C H 0.0041 0.8087 0.7522 0.044 Uiso 1 1 calc R
C52 C 0.5592(4) 0.4143(5) 0.7958(4) 0.031(2) Uani 1 1 d .
H52A H 0.5284 0.3766 0.7967 0.047 Uiso 1 1 calc R
H52B H 0.5561 0.4535 0.8306 0.047 Uiso 1 1 calc R
H52C H 0.6031 0.3948 0.8138 0.047 Uiso 1 1 calc R
C42 C 0.5446(4) 0.1733(6) 0.7794(5) 0.037(2) Uani 1 1 d .
H42A H 0.5169 0.2157 0.7724 0.055 Uiso 1 1 calc R
H42B H 0.5757 0.1730 0.8330 0.055 Uiso 1 1 calc R
H42C H 0.5179 0.1300 0.7710 0.055 Uiso 1 1 calc R
C106 C -0.1923(4) 0.5706(5) 0.7380(5) 0.0244(19) Uani 1 1 d .
H10M H -0.1968 0.5755 0.6821 0.037 Uiso 1 1 calc R
H10N H -0.2331 0.5839 0.7457 0.037 Uiso 1 1 calc R
H10O H -0.1817 0.5208 0.7544 0.037 Uiso 1 1 calc R
C46 C 0.5373(4) 0.0361(4) 0.6009(5) 0.0239(19) Uani 1 1 d .
H46A H 0.5662 0.0445 0.5703 0.036 Uiso 1 1 calc R
H46B H 0.5119 -0.0073 0.5818 0.036 Uiso 1 1 calc R
H46C H 0.5628 0.0303 0.6566 0.036 Uiso 1 1 calc R
C56 C 0.5381(4) 0.3835(5) 0.4812(4) 0.027(2) Uani 1 1 d .
H56A H 0.5767 0.3532 0.4942 0.041 Uiso 1 1 calc R
H56B H 0.5374 0.4159 0.4380 0.041 Uiso 1 1 calc R
H56C H 0.4994 0.3533 0.4650 0.041 Uiso 1 1 calc R
C96 C -0.0131(4) 0.9038(4) 0.9619(5) 0.0254(19) Uani 1 1 d .
H96A H -0.0261 0.9285 0.9110 0.038 Uiso 1 1 calc R
H96B H 0.0157 0.9347 1.0024 0.038 Uiso 1 1 calc R
H96C H -0.0516 0.8926 0.9761 0.038 Uiso 1 1 calc R
C54 C 0.6818(4) 0.4171(5) 0.6974(5) 0.027(2) Uani 1 1 d .
H54A H 0.6710 0.4500 0.6525 0.040 Uiso 1 1 calc R
H54B H 0.7260 0.3994 0.7084 0.040 Uiso 1 1 calc R
H54C H 0.6786 0.4424 0.7438 0.040 Uiso 1 1 calc R

loop_
_atom_site_aniso_label
_atom_site_aniso_U_11
_atom_site_aniso_U_22
_atom_site_aniso_U_33
_atom_site_aniso_U_23
_atom_site_aniso_U_13
_atom_site_aniso_U_12
Pt1 0.00971(14) 0.01119(17) 0.01119(14) 0.00047(11) 0.00422(11) 0.00104(11)
Sn1 0.0111(2) 0.0127(3) 0.0131(2) -0.0011(2) 0.0048(2) -0.0007(2)
V1 0.0112(6) 0.0133(8) 0.0133(6) -0.0011(5) 0.0036(5) 0.0012(5)
C16 0.015(4) 0.015(5) 0.021(4) 0.005(3) 0.012(3) 0.000(3)
C1 0.013(4) 0.014(5) 0.015(4) 0.000(3) 0.005(3) -0.003(3)
C5 0.016(4) 0.028(5) 0.020(4) -0.005(4) 0.005(3) -0.002(3)
C15 0.014(4) 0.026(5) 0.022(4) -0.004(3) 0.014(3) -0.003(3)
C2 0.015(4) 0.016(5) 0.013(4) 0.000(3) 0.005(3) 0.003(3)
C34 0.028(5) 0.033(6) 0.015(4) 0.004(4) 0.008(4) 0.007(4)
C11 0.010(4) 0.020(5) 0.021(4) -0.006(3) 0.006(3) -0.006(3)
C31 0.019(4) 0.022(5) 0.010(4) 0.004(3) 0.000(3) 0.004(3)
C3 0.016(4) 0.014(5) 0.026(4) 0.005(3) 0.004(3) -0.004(3)
C33 0.028(4) 0.019(5) 0.016(4) -0.001(3) 0.007(3) 0.001(4)
C32 0.023(4) 0.025(6) 0.026(4) -0.013(4) 0.000(4) -0.005(4)
C6 0.010(4) 0.013(5) 0.020(4) -0.002(3) 0.003(3) -0.003(3)
C4 0.012(3) 0.011(4) 0.032(4) -0.010(3) 0.005(3) -0.001(3)
Pt2 0.00970(13) 0.01104(17) 0.01238(14) -0.00015(11) 0.00392(11) 0.00048(11)
Sn2 0.0110(2) 0.0115(3) 0.0132(2) -0.0004(2) 0.0039(2) -0.0007(2)
V2 0.0111(6) 0.0141(8) 0.0220(7) -0.0033(5) 0.0073(5) -0.0004(5)
C74 0.013(4) 0.029(5) 0.029(4) -0.004(4) 0.014(4) 0.001(3)
C87 0.022(4) 0.034(6) 0.013(4) -0.001(3) 0.009(3) -0.002(4)
C62 0.012(4) 0.031(5) 0.021(4) -0.005(4) 0.007(3) -0.010(3)
C71 0.013(4) 0.016(5) 0.011(3) -0.002(3) 0.002(3) -0.003(3)
C61 0.006(3) 0.022(5) 0.015(4) -0.007(3) 0.001(3) -0.002(3)
C63 0.019(4) 0.033(6) 0.020(4) -0.013(4) 0.009(4) -0.008(4)
C88 0.018(4) 0.025(5) 0.022(4) 0.007(4) 0.005(3) -0.006(4)
C66 0.015(3) 0.007(4) 0.026(4) -0.002(3) 0.009(3) -0.003(3)
C76 0.014(4) 0.019(5) 0.026(4) 0.005(3) 0.006(3) -0.001(3)
C72 0.008(4) 0.012(5) 0.029(4) 0.007(3) 0.007(3) 0.002(3)
C85 0.017(4) 0.020(5) 0.025(4) -0.004(3) 0.010(3) -0.005(3)
C75 0.010(4) 0.014(5) 0.030(4) 0.000(3) 0.006(3) 0.000(3)
C73 0.017(4) 0.016(5) 0.019(4) -0.006(3) 0.007(3) -0.005(3)
C86 0.022(4) 0.033(6) 0.015(4) 0.003(4) -0.001(3) 0.004(4)
C64 0.021(4) 0.025(6) 0.039(5) -0.022(4) 0.017(4) -0.008(4)
P2 0.0120(9) 0.0124(12) 0.0158(9) 0.0004(8) 0.0053(8) 0.0002(8)
P1 0.0125(9) 0.0140(12) 0.0143(9) 0.0003(8) 0.0051(8) 0.0024(8)
P3 0.0139(10) 0.0109(12) 0.0204(10) 0.0001(8) 0.0061(8) 0.0018(8)
P4 0.0113(9) 0.0180(12) 0.0138(9) -0.0020(8) 0.0040(8) -0.0014(8)
C105 0.014(4) 0.024(5) 0.018(4) -0.002(3) 0.010(3) -0.003(3)
C51 0.014(4) 0.024(5) 0.021(4) -0.008(3) 0.005(3) -0.008(3)
C81 0.011(4) 0.025(5) 0.024(4) 0.004(3) 0.009(3) 0.000(3)
C13 0.010(4) 0.028(5) 0.025(4) -0.005(4) -0.001(3) 0.006(3)
C12 0.013(4) 0.020(5) 0.017(4) -0.003(3) 0.003(3) -0.001(3)
C43 0.017(4) 0.012(4) 0.026(4) -0.003(3) 0.017(3) 0.002(3)
C82 0.013(4) 0.024(5) 0.025(4) -0.010(4) 0.005(3) -0.007(3)
C93 0.019(4) 0.015(5) 0.019(4) -0.003(3) 0.001(3) 0.004(3)
C55 0.013(4) 0.020(5) 0.025(4) 0.012(3) 0.006(3) 0.002(3)
C91 0.021(4) 0.022(5) 0.030(4) -0.001(4) 0.016(4) 0.006(4)
C45 0.014(4) 0.023(5) 0.019(4) 0.000(3) 0.009(3) -0.003(3)
C41 0.024(4) 0.011(5) 0.022(4) 0.001(3) 0.004(3) 0.004(3)
C103 0.011(4) 0.036(6) 0.020(4) -0.010(4) 0.006(3) -0.003(3)
C84 0.032(5) 0.015(5) 0.030(5) 0.002(4) 0.013(4) 0.001(4)
C95 0.022(4) 0.012(5) 0.027(4) -0.007(3) 0.010(4) -0.001(3)
C36 0.027(5) 0.027(6) 0.034(5) -0.007(4) 0.016(4) -0.009(4)
C35 0.014(4) 0.013(5) 0.023(4) 0.000(3) 0.009(3) 0.001(3)
C101 0.015(4) 0.007(4) 0.035(5) -0.007(3) 0.004(4) -0.003(3)
C38 0.032(5) 0.020(5) 0.016(4) 0.001(3) 0.006(4) 0.005(4)
C83 0.026(4) 0.019(5) 0.027(4) -0.005(4) 0.010(4) -0.007(4)
C102 0.031(5) 0.019(5) 0.039(5) 0.011(4) 0.011(4) -0.004(4)
C14 0.011(4) 0.026(5) 0.031(5) -0.001(4) 0.012(3) 0.001(3)
C53 0.012(4) 0.020(5) 0.038(5) -0.003(4) 0.012(4) -0.004(3)
C92 0.024(4) 0.018(5) 0.033(5) 0.003(4) 0.013(4) 0.000(4)
C104 0.024(4) 0.036(6) 0.028(5) 0.010(4) 0.009(4) -0.007(4)
C44 0.033(5) 0.023(5) 0.034(5) -0.002(4) 0.022(4) -0.005(4)
C65 0.016(4) 0.014(5) 0.053(6) -0.001(4) 0.017(4) -0.001(3)
C37 0.022(4) 0.021(5) 0.028(4) 0.000(4) 0.008(4) -0.006(4)
C94 0.021(4) 0.041(6) 0.023(4) 0.012(4) 0.003(4) 0.003(4)
C52 0.031(5) 0.052(7) 0.014(4) -0.009(4) 0.011(4) -0.003(4)
C42 0.038(5) 0.054(7) 0.021(4) 0.015(4) 0.015(4) 0.022(5)
C106 0.010(4) 0.031(6) 0.031(5) -0.003(4) 0.006(4) -0.004(3)
C46 0.025(4) 0.013(5) 0.030(5) 0.003(4) 0.004(4) 0.002(4)
C56 0.031(5) 0.037(6) 0.017(4) 0.002(4) 0.012(4) -0.010(4)
C96 0.022(4) 0.015(5) 0.036(5) -0.007(4) 0.005(4) -0.002(4)
C54 0.012(4) 0.029(6) 0.036(5) 0.001(4) 0.004(4) -0.001(4)

loop_
_atom_type_symbol
_atom_type_description
_atom_type_scat_dispersion_real
_atom_type_scat_dispersion_imag
_atom_type_scat_source
C C 0.0033 0.0016 'International Tables Vol C Tables 4.2.6.8 and 6.1.1.4'
H H 0.0000 0.0000 'International Tables Vol C Tables 4.2.6.8 and 6.1.1.4'
P P 0.1023 0.0942 'International Tables Vol C Tables 4.2.6.8 and 6.1.1.4'
V V 0.3005 0.5294 'International Tables Vol C Tables 4.2.6.8 and 6.1.1.4'
Sn Sn -0.6537 1.4246 'International Tables Vol C Tables 4.2.6.8 and 6.1.1.4'
Pt Pt -1.7033 8.3905 'International Tables Vol C Tables 4.2.6.8 and 6.1.1.4'

loop_
_geom_angle_atom_site_label_1
_geom_angle_atom_site_label_2
_geom_angle_atom_site_label_3
_geom_angle
C1 Pt1 P1 173.77(19)
C1 Pt1 P2 82.5(2)
P1 Pt1 P2 97.04(7)
C1 Pt1 Sn1 82.9(2)
P1 Pt1 Sn1 98.53(5)
P2 Pt1 Sn1 162.09(5)
C11 Sn1 C31 102.9(3)
C11 Sn1 C35 98.1(3)
C31 Sn1 C35 107.5(3)
C11 Sn1 Pt1 108.87(19)
C31 Sn1 Pt1 110.4(2)
C35 Sn1 Pt1 126.22(19)
C16 V1 C11 38.6(3)
C16 V1 C12 68.7(3)
C11 V1 C12 38.9(3)
C16 V1 C6 94.0(3)
C11 V1 C6 105.8(3)
C12 V1 C6 139.5(3)
C16 V1 C15 38.5(3)
C11 V1 C15 70.2(3)
C12 V1 C15 81.0(3)
C6 V1 C15 108.5(3)
C16 V1 C5 110.9(3)
C11 V1 C5 139.5(3)
C12 V1 C5 177.6(3)
C6 V1 C5 38.1(3)
C15 V1 C5 100.2(3)
C16 V1 C2 134.6(3)
C11 V1 C2 104.5(3)
C12 V1 C2 97.8(3)
C6 V1 C2 67.8(3)
C15 V1 C2 172.9(3)
C5 V1 C2 80.7(3)
C16 V1 C3 172.2(3)
C11 V1 C3 137.3(3)
C12 V1 C3 111.7(3)
C6 V1 C3 80.7(3)
C15 V1 C3 148.9(3)
C5 V1 C3 68.3(3)
C2 V1 C3 37.9(3)
C16 V1 C14 69.1(3)
C11 V1 C14 83.4(3)
C12 V1 C14 68.8(3)
C6 V1 C14 140.5(3)
C15 V1 C14 37.6(3)
C5 V1 C14 113.4(3)
C2 V1 C14 148.2(3)
C3 V1 C14 118.6(3)
C16 V1 C13 81.3(3)
C11 V1 C13 70.4(3)
C12 V1 C13 38.4(3)
C6 V1 C13 175.3(3)
C15 V1 C13 67.8(3)
C5 V1 C13 144.1(3)
C2 V1 C13 115.5(3)
C3 V1 C13 103.9(3)
C14 V1 C13 37.6(3)
C16 V1 C4 145.0(3)
C11 V1 C4 171.7(3)
C12 V1 C4 143.2(3)
C6 V1 C4 68.4(3)
C15 V1 C4 116.9(3)
C5 V1 C4 37.9(3)
C2 V1 C4 68.1(3)
C3 V1 C4 37.6(3)
C14 V1 C4 104.8(3)
C13 V1 C4 115.6(3)
C16 V1 C1 103.8(3)
C11 V1 C1 90.7(3)
C12 V1 C1 108.8(3)
C6 V1 C1 37.9(2)
C15 V1 C1 136.2(3)
C5 V1 C1 68.9(3)
C2 V1 C1 37.5(3)
C3 V1 C1 68.5(3)
C14 V1 C1 172.9(3)
C13 V1 C1 143.1(3)
C4 V1 C1 81.1(3)
C15 C16 C11 121.7(7)
C15 C16 V1 71.5(4)
C11 C16 V1 71.0(4)
C15 C16 H16 119.1
C11 C16 H16 119.1
V1 C16 H16 131.3
C2 C1 C6 116.9(7)
C2 C1 Pt1 124.1(5)
C6 C1 Pt1 118.3(5)
C2 C1 V1 69.6(4)
C6 C1 V1 68.8(4)
Pt1 C1 V1 140.5(4)
C6 C5 C4 119.8(7)
C6 C5 V1 70.8(4)
C4 C5 V1 72.1(4)
C6 C5 H5 120.1
C4 C5 H5 120.1
V1 C5 H5 129.4
C14 C15 C16 120.8(6)
C14 C15 V1 71.9(4)
C16 C15 V1 70.0(4)
C14 C15 H15 119.6
C16 C15 H15 119.6
V1 C15 H15 131.3
C3 C2 C1 122.0(6)
C3 C2 V1 71.1(4)
C1 C2 V1 72.8(4)
C3 C2 H2 119.0
C1 C2 H2 119.0
V1 C2 H2 129.7
C31 C34 H34A 109.5
C31 C34 H34B 109.5
H34A C34 H34B 109.5
C31 C34 H34C 109.5
H34A C34 H34C 109.5
H34B C34 H34C 109.5
C16 C11 C12 116.3(7)
C16 C11 V1 70.3(4)
C12 C11 V1 70.7(4)
C16 C11 Sn1 119.3(5)
C12 C11 Sn1 122.7(5)
V1 C11 Sn1 116.3(3)
C34 C31 C32 110.2(6)
C34 C31 C33 107.4(6)
C32 C31 C33 108.6(7)
C34 C31 Sn1 108.4(5)
C32 C31 Sn1 110.1(5)
C33 C31 Sn1 112.0(5)
C4 C3 C2 120.0(7)
C4 C3 V1 71.7(4)
C2 C3 V1 71.0(4)
C4 C3 H3 120.0
C2 C3 H3 120.0
V1 C3 H3 129.7
C31 C33 H33A 109.5
C31 C33 H33B 109.5
H33A C33 H33B 109.5
C31 C33 H33C 109.5
H33A C33 H33C 109.5
H33B C33 H33C 109.5
C31 C32 H32A 109.5
C31 C32 H32B 109.5
H32A C32 H32B 109.5
C31 C32 H32C 109.5
H32A C32 H32C 109.5
H32B C32 H32C 109.5
C5 C6 C1 121.8(7)
C5 C6 V1 71.1(4)
C1 C6 V1 73.2(4)
C5 C6 H6 119.1
C1 C6 H6 119.1
V1 C6 H6 129.0
C3 C4 C5 119.4(7)
C3 C4 V1 70.6(4)
C5 C4 V1 70.0(5)
C3 C4 H4 120.3
C5 C4 H4 120.3
V1 C4 H4 131.9
C61 Pt2 P3 170.9(2)
C61 Pt2 P4 82.1(2)
P3 Pt2 P4 97.49(7)
C61 Pt2 Sn2 83.49(19)
P3 Pt2 Sn2 97.85(5)
P4 Pt2 Sn2 163.92(5)
C71 Sn2 C85 103.9(3)
C71 Sn2 C81 96.9(3)
C85 Sn2 C81 105.9(3)
C71 Sn2 Pt2 108.76(19)
C85 Sn2 Pt2 108.55(19)
C81 Sn2 Pt2 129.82(19)
C72 V2 C71 39.1(3)
C72 V2 C62 95.3(3)
C71 V2 C62 108.7(3)
C72 V2 C74 69.5(3)
C71 V2 C74 83.9(3)
C62 V2 C74 138.6(3)
C72 V2 C73 38.2(3)
C71 V2 C73 70.5(3)
C62 V2 C73 107.5(3)
C74 V2 C73 38.3(3)
C72 V2 C76 68.5(3)
C71 V2 C76 38.3(3)
C62 V2 C76 142.3(3)
C74 V2 C76 69.1(3)
C73 V2 C76 81.1(3)
C72 V2 C63 113.4(3)
C71 V2 C63 143.4(3)
C62 V2 C63 38.5(3)
C74 V2 C63 111.3(3)
C73 V2 C63 100.4(3)
C76 V2 C63 178.0(3)
C72 V2 C65 171.4(3)
C71 V2 C65 135.0(3)
C62 V2 C65 80.9(3)
C74 V2 C65 118.3(3)
C73 V2 C65 150.3(3)
C76 V2 C65 110.0(3)
C63 V2 C65 68.1(3)
C72 V2 C75 81.0(3)
C71 V2 C75 69.9(3)
C62 V2 C75 175.5(3)
C74 V2 C75 37.6(3)
C73 V2 C75 68.0(3)
C76 V2 C75 38.3(3)
C63 V2 C75 141.1(3)
C65 V2 C75 103.1(3)
C72 V2 C66 133.1(3)
C71 V2 C66 103.1(3)
C62 V2 C66 68.0(3)
C74 V2 C66 149.3(3)
C73 V2 C66 171.0(3)
C76 V2 C66 97.7(3)
C63 V2 C66 81.0(3)
C65 V2 C66 38.4(3)
C75 V2 C66 116.4(3)
C72 V2 C64 147.7(3)
C71 V2 C64 171.4(3)
C62 V2 C64 68.6(3)
C74 V2 C64 103.5(3)
C73 V2 C64 118.1(3)
C76 V2 C64 140.3(3)
C63 V2 C64 37.8(3)
C65 V2 C64 37.3(3)
C75 V2 C64 113.3(3)
C66 V2 C64 68.3(3)
C72 V2 C61 103.5(3)
C71 V2 C61 92.1(3)
C62 V2 C61 37.4(3)
C74 V2 C61 172.5(3)
C73 V2 C61 134.3(3)
C76 V2 C61 111.2(3)
C63 V2 C61 68.7(3)
C65 V2 C61 68.9(3)
C75 V2 C61 145.9(3)
C66 V2 C61 37.9(3)
C64 V2 C61 81.0(3)
C75 C74 C73 118.8(7)
C75 C74 V2 71.6(4)
C73 C74 V2 70.9(4)
C75 C74 H74 120.6
C73 C74 H74 120.6
V2 C74 H74 129.1
C85 C87 H87A 109.5
C85 C87 H87B 109.5
H87A C87 H87B 109.5
C85 C87 H87C 109.5
H87A C87 H87C 109.5
H87B C87 H87C 109.5
C61 C62 C63 122.1(8)
C61 C62 V2 73.9(4)
C63 C62 V2 71.2(5)
C61 C62 H62 119.0
C63 C62 H62 119.0
V2 C62 H62 128.2
C76 C71 C72 116.8(6)
C76 C71 V2 71.7(4)
C72 C71 V2 70.4(4)
C76 C71 Sn2 124.7(5)
C72 C71 Sn2 116.8(5)
V2 C71 Sn2 115.8(3)
C62 C61 C66 117.3(7)
C62 C61 Pt2 118.3(6)
C66 C61 Pt2 124.1(5)
C62 C61 V2 68.7(4)
C66 C61 V2 69.3(4)
Pt2 C61 V2 138.4(4)
C64 C63 C62 119.4(7)
C64 C63 V2 71.8(5)
C62 C63 V2 70.3(4)
C64 C63 H63 120.3
C62 C63 H63 120.3
V2 C63 H63 130.0
C85 C88 H88A 109.5
C85 C88 H88B 109.5
H88A C88 H88B 109.5
C85 C88 H88C 109.5
H88A C88 H88C 109.5
H88B C88 H88C 109.5
C65 C66 C61 120.6(7)
C65 C66 V2 70.4(4)
C61 C66 V2 72.7(4)
C65 C66 H66 119.7
C61 C66 H66 119.7
V2 C66 H66 129.6
C71 C76 C75 121.3(7)
C71 C76 V2 70.0(4)
C75 C76 V2 71.0(4)
C71 C76 H76 119.4
C75 C76 H76 119.4
V2 C76 H76 132.9
C73 C72 C71 121.6(7)
C73 C72 V2 71.6(4)
C71 C72 V2 70.5(4)
C73 C72 H72 119.2
C71 C72 H72 119.2
V2 C72 H72 131.8
C88 C85 C86 109.6(7)
C88 C85 C87 108.4(6)
C86 C85 C87 108.9(6)
C88 C85 Sn2 108.9(5)
C86 C85 Sn2 110.9(5)
C87 C85 Sn2 110.1(5)
C74 C75 C76 121.0(7)
C74 C75 V2 70.7(4)
C76 C75 V2 70.7(4)
C74 C75 H75 119.5
C76 C75 H75 119.5
V2 C75 H75 132.1
C72 C73 C74 120.2(7)
C72 C73 V2 70.2(4)
C74 C73 V2 70.7(4)
C72 C73 H73 119.9
C74 C73 H73 119.9
V2 C73 H73 132.2
C85 C86 H86A 109.5
C85 C86 H86B 109.5
H86A C86 H86B 109.5
C85 C86 H86C 109.5
H86A C86 H86C 109.5
H86B C86 H86C 109.5
C65 C64 C63 119.9(7)
C65 C64 V2 70.7(5)
C63 C64 V2 70.4(5)
C65 C64 H64 120.0
C63 C64 H64 120.0
V2 C64 H64 131.8
C51 P2 C55 102.0(4)
C51 P2 C53 100.0(4)
C55 P2 C53 102.4(4)
C51 P2 Pt1 116.7(2)
C55 P2 Pt1 107.8(3)
C53 P2 Pt1 124.9(3)
C43 P1 C41 103.7(3)
C43 P1 C45 101.5(3)
C41 P1 C45 102.4(4)
C43 P1 Pt1 118.2(3)
C41 P1 Pt1 110.2(3)
C45 P1 Pt1 118.8(2)
C93 P3 C91 102.7(4)
C93 P3 C95 103.4(4)
C91 P3 C95 101.5(4)
C93 P3 Pt2 108.6(2)
C91 P3 Pt2 120.8(3)
C95 P3 Pt2 117.6(2)
C101 P4 C103 102.1(4)
C101 P4 C105 102.2(4)
C103 P4 C105 103.0(3)
C101 P4 Pt2 112.0(3)
C103 P4 Pt2 113.6(3)
C105 P4 Pt2 121.6(3)
C106 C105 P4 117.0(5)
C106 C105 H10A 108.1
P4 C105 H10A 108.1
C106 C105 H10B 108.1
P4 C105 H10B 108.1
H10A C105 H10B 107.3
C52 C51 P2 113.3(6)
C52 C51 H51A 108.9
P2 C51 H51A 108.9
C52 C51 H51B 108.9
P2 C51 H51B 108.9
H51A C51 H51B 107.7
C83 C81 C82 106.9(6)
C83 C81 C84 108.8(7)
C82 C81 C84 108.6(6)
C83 C81 Sn2 115.0(5)
C82 C81 Sn2 106.8(5)
C84 C81 Sn2 110.5(5)
C14 C13 C12 119.8(7)
C14 C13 V1 71.0(4)
C12 C13 V1 69.7(4)
C14 C13 H13 120.1
C12 C13 H13 120.1
V1 C13 H13 132.1
C13 C12 C11 121.9(7)
C13 C12 V1 71.9(4)
C11 C12 V1 70.4(4)
C13 C12 H12 119.1
C11 C12 H12 119.1
V1 C12 H12 131.6
C44 C43 P1 115.2(5)
C44 C43 H43A 108.5
P1 C43 H43A 108.5
C44 C43 H43B 108.5
P1 C43 H43B 108.5
H43A C43 H43B 107.5
C81 C82 H82A 109.5
C81 C82 H82B 109.5
H82A C82 H82B 109.5
C81 C82 H82C 109.5
H82A C82 H82C 109.5
H82B C82 H82C 109.5
C94 C93 P3 111.6(5)
C94 C93 H93A 109.3
P3 C93 H93A 109.3
C94 C93 H93B 109.3
P3 C93 H93B 109.3
H93A C93 H93B 108.0
C56 C55 P2 114.5(6)
C56 C55 H55A 108.6
P2 C55 H55A 108.6
C56 C55 H55B 108.6
P2 C55 H55B 108.6
H55A C55 H55B 107.6
C92 C91 P3 113.4(5)
C92 C91 H91A 108.9
P3 C91 H91A 108.9
C92 C91 H91B 108.9
P3 C91 H91B 108.9
H91A C91 H91B 107.7
C46 C45 P1 116.8(5)
C46 C45 H45A 108.1
P1 C45 H45A 108.1
C46 C45 H45B 108.1
P1 C45 H45B 108.1
H45A C45 H45B 107.3
C42 C41 P1 114.6(6)
C42 C41 H41A 108.6
P1 C41 H41A 108.6
C42 C41 H41B 108.6
P1 C41 H41B 108.6
H41A C41 H41B 107.6
C104 C103 P4 114.1(6)
C104 C103 H10C 108.7
P4 C103 H10C 108.7
C104 C103 H10D 108.7
P4 C103 H10D 108.7
H10C C103 H10D 107.6
C81 C84 H84A 109.5
C81 C84 H84B 109.5
H84A C84 H84B 109.5
C81 C84 H84C 109.5
H84A C84 H84C 109.5
H84B C84 H84C 109.5
C96 C95 P3 117.8(6)
C96 C95 H95A 107.8
P3 C95 H95A 107.8
C96 C95 H95B 107.8
P3 C95 H95B 107.8
H95A C95 H95B 107.2
C35 C36 H36A 109.5
C35 C36 H36B 109.5
H36A C36 H36B 109.5
C35 C36 H36C 109.5
H36A C36 H36C 109.5
H36B C36 H36C 109.5
C38 C35 C37 109.3(6)
C38 C35 C36 109.2(6)
C37 C35 C36 104.6(6)
C38 C35 Sn1 110.6(5)
C37 C35 Sn1 114.2(5)
C36 C35 Sn1 108.6(5)
C102 C101 P4 112.9(6)
C102 C101 H10E 109.0
P4 C101 H10E 109.0
C102 C101 H10F 109.0
P4 C101 H10F 109.0
H10E C101 H10F 107.8
C35 C38 H38A 109.5
C35 C38 H38B 109.5
H38A C38 H38B 109.5
C35 C38 H38C 109.5
H38A C38 H38C 109.5
H38B C38 H38C 109.5
C81 C83 H83A 109.5
C81 C83 H83B 109.5
H83A C83 H83B 109.5
C81 C83 H83C 109.5
H83A C83 H83C 109.5
H83B C83 H83C 109.5
C101 C102 H10G 109.5
C101 C102 H10H 109.5
H10G C102 H10H 109.5
C101 C102 H10I 109.5
H10G C102 H10I 109.5
H10H C102 H10I 109.5
C15 C14 C13 119.5(7)
C15 C14 V1 70.5(4)
C13 C14 V1 71.4(4)
C15 C14 H14 120.3
C13 C14 H14 120.3
V1 C14 H14 130.4
C54 C53 P2 117.9(6)
C54 C53 H53A 107.8
P2 C53 H53A 107.8
C54 C53 H53B 107.8
P2 C53 H53B 107.8
H53A C53 H53B 107.2
C91 C92 H92A 109.5
C91 C92 H92B 109.5
H92A C92 H92B 109.5
C91 C92 H92C 109.5
H92A C92 H92C 109.5
H92B C92 H92C 109.5
C103 C104 H10J 109.5
C103 C104 H10K 109.5
H10J C104 H10K 109.5
C103 C104 H10L 109.5
H10J C104 H10L 109.5
H10K C104 H10L 109.5
C43 C44 H44A 109.5
C43 C44 H44B 109.5
H44A C44 H44B 109.5
C43 C44 H44C 109.5
H44A C44 H44C 109.5
H44B C44 H44C 109.5
C64 C65 C66 120.5(8)
C64 C65 V2 72.0(5)
C66 C65 V2 71.2(4)
C64 C65 H65 119.8
C66 C65 H65 119.8
V2 C65 H65 129.5
C35 C37 H37A 109.5
C35 C37 H37B 109.5
H37A C37 H37B 109.5
C35 C37 H37C 109.5
H37A C37 H37C 109.5
H37B C37 H37C 109.5
C93 C94 H94A 109.5
C93 C94 H94B 109.5
H94A C94 H94B 109.5
C93 C94 H94C 109.5
H94A C94 H94C 109.5
H94B C94 H94C 109.5
C51 C52 H52A 109.5
C51 C52 H52B 109.5
H52A C52 H52B 109.5
C51 C52 H52C 109.5
H52A C52 H52C 109.5
H52B C52 H52C 109.5
C41 C42 H42A 109.5
C41 C42 H42B 109.5
H42A C42 H42B 109.5
C41 C42 H42C 109.5
H42A C42 H42C 109.5
H42B C42 H42C 109.5
C105 C106 H10M 109.5
C105 C106 H10N 109.5
H10M C106 H10N 109.5
C105 C106 H10O 109.5
H10M C106 H10O 109.5
H10N C106 H10O 109.5
C45 C46 H46A 109.5
C45 C46 H46B 109.5
H46A C46 H46B 109.5
C45 C46 H46C 109.5
H46A C46 H46C 109.5
H46B C46 H46C 109.5
C55 C56 H56A 109.5
C55 C56 H56B 109.5
H56A C56 H56B 109.5
C55 C56 H56C 109.5
H56A C56 H56C 109.5
H56B C56 H56C 109.5
C95 C96 H96A 109.5
C95 C96 H96B 109.5
H96A C96 H96B 109.5
C95 C96 H96C 109.5
H96A C96 H96C 109.5
H96B C96 H96C 109.5
C53 C54 H54A 109.5
C53 C54 H54B 109.5
H54A C54 H54B 109.5
C53 C54 H54C 109.5
H54A C54 H54C 109.5
H54B C54 H54C 109.5

loop_
_geom_bond_atom_site_label_1
_geom_bond_atom_site_label_2
_geom_bond_distance
Pt1 C1 2.089(7)
Pt1 P1 2.2953(19)
Pt1 P2 2.3707(19)
Pt1 Sn1 2.6558(6)
Sn1 C11 2.197(7)
Sn1 C31 2.246(7)
Sn1 C35 2.255(7)
V1 C16 2.150(7)
V1 C11 2.160(8)
V1 C12 2.163(7)
V1 C6 2.167(7)
V1 C15 2.170(7)
V1 C5 2.172(8)
V1 C2 2.183(7)
V1 C3 2.185(8)
V1 C14 2.188(7)
V1 C13 2.193(8)
V1 C4 2.199(8)
V1 C1 2.225(7)
C16 C15 1.425(10)
C16 C11 1.426(9)
C16 H16 0.9500
C1 C2 1.419(10)
C1 C6 1.428(9)
C5 C6 1.418(11)
C5 C4 1.419(11)
C5 H5 0.9500
C15 C14 1.406(11)
C15 H15 0.9500
C2 C3 1.419(10)
C2 H2 0.9500
C34 C31 1.522(11)
C34 H34A 0.9800
C34 H34B 0.9800
C34 H34C 0.9800
C11 C12 1.441(11)
C31 C32 1.522(11)
C31 C33 1.530(10)
C3 C4 1.414(10)
C3 H3 0.9500
C33 H33A 0.9800
C33 H33B 0.9800
C33 H33C 0.9800
C32 H32A 0.9800
C32 H32B 0.9800
C32 H32C 0.9800
C6 H6 0.9500
C4 H4 0.9500
Pt2 C61 2.096(7)
Pt2 P3 2.2948(19)
Pt2 P4 2.3558(19)
Pt2 Sn2 2.6648(6)
Sn2 C71 2.196(7)
Sn2 C85 2.236(8)
Sn2 C81 2.281(8)
V2 C72 2.151(8)
V2 C71 2.151(7)
V2 C62 2.162(8)
V2 C74 2.166(7)
V2 C73 2.169(7)
V2 C76 2.174(8)
V2 C63 2.174(8)
V2 C65 2.175(8)
V2 C75 2.178(7)
V2 C66 2.185(7)
V2 C64 2.193(8)
V2 C61 2.230(7)
C74 C75 1.401(10)
C74 C73 1.423(11)
C74 H74 0.9500
C87 C85 1.533(10)
C87 H87A 0.9800
C87 H87B 0.9800
C87 H87C 0.9800
C62 C61 1.410(10)
C62 C63 1.429(11)
C62 H62 0.9500
C71 C76 1.419(11)
C71 C72 1.440(10)
C61 C66 1.436(10)
C63 C64 1.415(12)
C63 H63 0.9500
C88 C85 1.521(11)
C88 H88A 0.9800
C88 H88B 0.9800
C88 H88C 0.9800
C66 C65 1.433(10)
C66 H66 0.9500
C76 C75 1.426(10)
C76 H76 0.9500
C72 C73 1.415(10)
C72 H72 0.9500
C85 C86 1.530(11)
C75 H75 0.9500
C73 H73 0.9500
C86 H86A 0.9800
C86 H86B 0.9800
C86 H86C 0.9800
C64 C65 1.398(12)
C64 H64 0.9500
P2 C51 1.829(7)
P2 C55 1.837(7)
P2 C53 1.840(8)
P1 C43 1.827(6)
P1 C41 1.831(8)
P1 C45 1.834(8)
P3 C93 1.830(8)
P3 C91 1.830(7)
P3 C95 1.835(8)
P4 C101 1.822(8)
P4 C103 1.829(7)
P4 C105 1.842(7)
C105 C106 1.548(10)
C105 H10A 0.9900
C105 H10B 0.9900
C51 C52 1.524(10)
C51 H51A 0.9900
C51 H51B 0.9900
C81 C83 1.527(10)
C81 C82 1.531(10)
C81 C84 1.536(11)
C13 C14 1.411(10)
C13 C12 1.431(10)
C13 H13 0.9500
C12 H12 0.9500
C43 C44 1.539(11)
C43 H43A 0.9900
C43 H43B 0.9900
C82 H82A 0.9800
C82 H82B 0.9800
C82 H82C 0.9800
C93 C94 1.539(10)
C93 H93A 0.9900
C93 H93B 0.9900
C55 C56 1.514(11)
C55 H55A 0.9900
C55 H55B 0.9900
C91 C92 1.537(11)
C91 H91A 0.9900
C91 H91B 0.9900
C45 C46 1.533(10)
C45 H45A 0.9900
C45 H45B 0.9900
C41 C42 1.525(10)
C41 H41A 0.9900
C41 H41B 0.9900
C103 C104 1.514(11)
C103 H10C 0.9900
C103 H10D 0.9900
C84 H84A 0.9800
C84 H84B 0.9800
C84 H84C 0.9800
C95 C96 1.533(11)
C95 H95A 0.9900
C95 H95B 0.9900
C36 C35 1.545(10)
C36 H36A 0.9800
C36 H36B 0.9800
C36 H36C 0.9800
C35 C38 1.522(10)
C35 C37 1.544(11)
C101 C102 1.521(11)
C101 H10E 0.9900
C101 H10F 0.9900
C38 H38A 0.9800
C38 H38B 0.9800
C38 H38C 0.9800
C83 H83A 0.9800
C83 H83B 0.9800
C83 H83C 0.9800
C102 H10G 0.9800
C102 H10H 0.9800
C102 H10I 0.9800
C14 H14 0.9500
C53 C54 1.535(11)
C53 H53A 0.9900
C53 H53B 0.9900
C92 H92A 0.9800
C92 H92B 0.9800
C92 H92C 0.9800
C104 H10J 0.9800
C104 H10K 0.9800
C104 H10L 0.9800
C44 H44A 0.9800
C44 H44B 0.9800
C44 H44C 0.9800
C65 H65 0.9500
C37 H37A 0.9800
C37 H37B 0.9800
C37 H37C 0.9800
C94 H94A 0.9800
C94 H94B 0.9800
C94 H94C 0.9800
C52 H52A 0.9800
C52 H52B 0.9800
C52 H52C 0.9800
C42 H42A 0.9800
C42 H42B 0.9800
C42 H42C 0.9800
C106 H10M 0.9800
C106 H10N 0.9800
C106 H10O 0.9800
C46 H46A 0.9800
C46 H46B 0.9800
C46 H46C 0.9800
C56 H56A 0.9800
C56 H56B 0.9800
C56 H56C 0.9800
C96 H96A 0.9800
C96 H96B 0.9800
C96 H96C 0.9800
C54 H54A 0.9800
C54 H54B 0.9800
C54 H54C 0.9800

loop_
_geom_torsion_atom_site_label_1
_geom_torsion_atom_site_label_2
_geom_torsion_atom_site_label_3
_geom_torsion_atom_site_label_4
_geom_torsion
C1 Pt1 Sn1 C11 -7.0(3)
P1 Pt1 Sn1 C11 166.9(2)
P2 Pt1 Sn1 C11 -43.0(3)
C1 Pt1 Sn1 C31 105.2(3)
P1 Pt1 Sn1 C31 -80.9(2)
P2 Pt1 Sn1 C31 69.2(3)
C1 Pt1 Sn1 C35 -122.7(3)
P1 Pt1 Sn1 C35 51.2(2)
P2 Pt1 Sn1 C35 -158.8(3)
C11 V1 C16 C15 -134.5(7)
C12 V1 C16 C15 -102.7(5)
C6 V1 C16 C15 115.0(5)
C5 V1 C16 C15 79.8(5)
C2 V1 C16 C15 177.5(4)
C14 V1 C16 C15 -28.2(4)
C13 V1 C16 C15 -65.1(5)
C4 V1 C16 C15 57.9(7)
C1 V1 C16 C15 152.2(4)
C12 V1 C16 C11 31.8(4)
C6 V1 C16 C11 -110.4(4)
C15 V1 C16 C11 134.5(7)
C5 V1 C16 C11 -145.6(4)
C2 V1 C16 C11 -47.9(6)
C14 V1 C16 C11 106.4(5)
C13 V1 C16 C11 69.5(4)
C4 V1 C16 C11 -167.5(5)
C1 V1 C16 C11 -73.3(5)
P2 Pt1 C1 C2 79.2(6)
Sn1 Pt1 C1 C2 -90.3(6)
P2 Pt1 C1 C6 -91.1(5)
Sn1 Pt1 C1 C6 99.4(5)
P2 Pt1 C1 V1 178.5(5)
Sn1 Pt1 C1 V1 9.0(5)
C16 V1 C1 C2 150.0(4)
C11 V1 C1 C2 113.2(4)
C12 V1 C1 C2 78.1(5)
C6 V1 C1 C2 -131.5(6)
C15 V1 C1 C2 174.8(4)
C5 V1 C1 C2 -102.6(5)
C3 V1 C1 C2 -28.5(4)
C13 V1 C1 C2 56.1(7)
C4 V1 C1 C2 -65.4(4)
C16 V1 C1 C6 -78.6(5)
C11 V1 C1 C6 -115.3(5)
C12 V1 C1 C6 -150.5(4)
C15 V1 C1 C6 -53.8(6)
C5 V1 C1 C6 28.8(4)
C2 V1 C1 C6 131.5(6)
C3 V1 C1 C6 103.0(5)
C13 V1 C1 C6 -172.5(5)
C4 V1 C1 C6 66.1(5)
C16 V1 C1 Pt1 30.6(6)
C11 V1 C1 Pt1 -6.1(5)
C12 V1 C1 Pt1 -41.3(6)
C6 V1 C1 Pt1 109.2(7)
C15 V1 C1 Pt1 55.4(7)
C5 V1 C1 Pt1 138.0(6)
C2 V1 C1 Pt1 -119.4(7)
C3 V1 C1 Pt1 -147.9(6)
C13 V1 C1 Pt1 -63.3(8)
C4 V1 C1 Pt1 175.3(6)
C16 V1 C5 C6 68.6(5)
C11 V1 C5 C6 35.7(6)
C15 V1 C5 C6 107.1(5)
C2 V1 C5 C6 -65.7(4)
C3 V1 C5 C6 -103.0(5)
C14 V1 C5 C6 144.1(4)
C13 V1 C5 C6 173.1(5)
C4 V1 C5 C6 -131.8(6)
C1 V1 C5 C6 -28.7(4)
C16 V1 C5 C4 -159.6(4)
C11 V1 C5 C4 167.5(4)
C6 V1 C5 C4 131.8(6)
C15 V1 C5 C4 -121.1(4)
C2 V1 C5 C4 66.1(4)
C3 V1 C5 C4 28.7(4)
C14 V1 C5 C4 -84.2(5)
C13 V1 C5 C4 -55.1(7)
C1 V1 C5 C4 103.1(4)
C11 C16 C15 C14 0.6(11)
V1 C16 C15 C14 53.0(7)
C11 C16 C15 V1 -52.4(6)
C16 V1 C15 C14 -133.8(7)
C11 V1 C15 C14 -105.5(5)
C12 V1 C15 C14 -66.8(5)
C6 V1 C15 C14 153.8(5)
C5 V1 C15 C14 115.3(5)
C3 V1 C15 C14 50.7(8)
C13 V1 C15 C14 -29.3(5)
C4 V1 C15 C14 79.2(5)
C1 V1 C15 C14 -174.6(5)
C11 V1 C15 C16 28.2(4)
C12 V1 C15 C16 67.0(5)
C6 V1 C15 C16 -72.4(5)
C5 V1 C15 C16 -110.9(5)
C3 V1 C15 C16 -175.5(5)
C14 V1 C15 C16 133.8(7)
C13 V1 C15 C16 104.5(5)
C4 V1 C15 C16 -147.0(4)
C1 V1 C15 C16 -40.9(6)
C6 C1 C2 C3 2.0(10)
Pt1 C1 C2 C3 -168.3(6)
V1 C1 C2 C3 53.7(6)
C6 C1 C2 V1 -51.6(6)
Pt1 C1 C2 V1 138.0(5)
C16 V1 C2 C3 -176.8(4)
C11 V1 C2 C3 154.6(4)
C12 V1 C2 C3 115.5(5)
C6 V1 C2 C3 -103.9(5)
C5 V1 C2 C3 -66.5(5)
C14 V1 C2 C3 53.5(7)
C13 V1 C2 C3 79.7(5)
C4 V1 C2 C3 -29.2(4)
C1 V1 C2 C3 -133.7(6)
C16 V1 C2 C1 -43.0(6)
C11 V1 C2 C1 -71.6(5)
C12 V1 C2 C1 -110.8(5)
C6 V1 C2 C1 29.8(4)
C5 V1 C2 C1 67.3(4)
C3 V1 C2 C1 133.7(6)
C14 V1 C2 C1 -172.7(5)
C13 V1 C2 C1 -146.5(4)
C4 V1 C2 C1 104.5(5)
C15 C16 C11 C12 -2.7(10)
V1 C16 C11 C12 -55.3(6)
C15 C16 C11 V1 52.6(6)
C15 C16 C11 Sn1 162.4(6)
V1 C16 C11 Sn1 109.8(5)
C12 V1 C11 C16 -128.6(6)
C6 V1 C11 C16 76.3(5)
C15 V1 C11 C16 -28.1(4)
C5 V1 C11 C16 54.3(6)
C2 V1 C11 C16 146.9(4)
C3 V1 C11 C16 169.7(4)
C14 V1 C11 C16 -64.5(4)
C13 V1 C11 C16 -100.8(5)
C1 V1 C11 C16 111.6(4)
C16 V1 C11 C12 128.6(6)
C6 V1 C11 C12 -155.1(4)
C15 V1 C11 C12 100.5(4)
C5 V1 C11 C12 -177.1(4)
C2 V1 C11 C12 -84.5(4)
C3 V1 C11 C12 -61.7(6)
C14 V1 C11 C12 64.1(4)
C13 V1 C11 C12 27.8(4)
C1 V1 C11 C12 -119.8(4)
C16 V1 C11 Sn1 -113.7(6)
C12 V1 C11 Sn1 117.7(5)
C6 V1 C11 Sn1 -37.4(4)
C15 V1 C11 Sn1 -141.9(4)
C5 V1 C11 Sn1 -59.4(5)
C2 V1 C11 Sn1 33.2(4)
C3 V1 C11 Sn1 56.0(6)
C14 V1 C11 Sn1 -178.2(4)
C13 V1 C11 Sn1 145.5(4)
C1 V1 C11 Sn1 -2.2(4)
C31 Sn1 C11 C16 168.3(6)
C35 Sn1 C11 C16 58.2(6)
Pt1 Sn1 C11 C16 -74.6(6)
C31 Sn1 C11 C12 -27.6(7)
C35 Sn1 C11 C12 -137.7(6)
Pt1 Sn1 C11 C12 89.5(6)
C31 Sn1 C11 V1 -110.6(4)
C35 Sn1 C11 V1 139.3(4)
Pt1 Sn1 C11 V1 6.6(4)
C11 Sn1 C31 C34 73.4(5)
C35 Sn1 C31 C34 176.3(5)
Pt1 Sn1 C31 C34 -42.6(5)
C11 Sn1 C31 C32 -47.3(6)
C35 Sn1 C31 C32 55.6(6)
Pt1 Sn1 C31 C32 -163.3(5)
C11 Sn1 C31 C33 -168.2(5)
C35 Sn1 C31 C33 -65.4(6)
Pt1 Sn1 C31 C33 75.7(5)
C1 C2 C3 C4 0.0(11)
V1 C2 C3 C4 54.5(6)
C1 C2 C3 V1 -54.4(6)
C11 V1 C3 C4 -169.8(4)
C12 V1 C3 C4 153.7(4)
C6 V1 C3 C4 -66.5(5)
C15 V1 C3 C4 44.2(8)
C5 V1 C3 C4 -28.9(4)
C2 V1 C3 C4 -132.1(7)
C14 V1 C3 C4 76.8(5)
C13 V1 C3 C4 114.1(5)
C1 V1 C3 C4 -103.8(5)
C11 V1 C3 C2 -37.7(6)
C12 V1 C3 C2 -74.2(5)
C6 V1 C3 C2 65.6(4)
C15 V1 C3 C2 176.3(5)
C5 V1 C3 C2 103.2(5)
C14 V1 C3 C2 -151.2(4)
C13 V1 C3 C2 -113.8(4)
C4 V1 C3 C2 132.1(7)
C1 V1 C3 C2 28.2(4)
C4 C5 C6 C1 0.2(11)
V1 C5 C6 C1 55.1(6)
C4 C5 C6 V1 -54.9(6)
C2 C1 C6 C5 -2.2(10)
Pt1 C1 C6 C5 168.8(6)
V1 C1 C6 C5 -54.2(6)
C2 C1 C6 V1 52.0(6)
Pt1 C1 C6 V1 -137.0(5)
C16 V1 C6 C5 -119.3(4)
C11 V1 C6 C5 -156.8(4)
C12 V1 C6 C5 179.2(5)
C15 V1 C6 C5 -82.8(5)
C2 V1 C6 C5 103.7(5)
C3 V1 C6 C5 66.5(5)
C14 V1 C6 C5 -57.8(6)
C4 V1 C6 C5 29.5(4)
C1 V1 C6 C5 133.3(7)
C16 V1 C6 C1 107.4(4)
C11 V1 C6 C1 70.0(5)
C12 V1 C6 C1 45.9(6)
C15 V1 C6 C1 143.9(4)
C5 V1 C6 C1 -133.3(7)
C2 V1 C6 C1 -29.6(4)
C3 V1 C6 C1 -66.7(4)
C14 V1 C6 C1 168.9(5)
C4 V1 C6 C1 -103.8(5)
C2 C3 C4 C5 -2.0(11)
V1 C3 C4 C5 52.1(6)
C2 C3 C4 V1 -54.1(6)
C6 C5 C4 C3 1.9(11)
V1 C5 C4 C3 -52.4(6)
C6 C5 C4 V1 54.3(6)
C16 V1 C4 C3 167.5(5)
C12 V1 C4 C3 -43.5(6)
C6 V1 C4 C3 103.3(5)
C15 V1 C4 C3 -156.2(4)
C5 V1 C4 C3 133.0(6)
C2 V1 C4 C3 29.4(4)
C14 V1 C4 C3 -117.8(5)
C13 V1 C4 C3 -79.3(5)
C1 V1 C4 C3 66.1(4)
C16 V1 C4 C5 34.6(7)
C12 V1 C4 C5 -176.5(5)
C6 V1 C4 C5 -29.7(4)
C15 V1 C4 C5 70.8(5)
C2 V1 C4 C5 -103.5(5)
C3 V1 C4 C5 -133.0(6)
C14 V1 C4 C5 109.2(4)
C13 V1 C4 C5 147.7(4)
C1 V1 C4 C5 -66.9(4)
C61 Pt2 Sn2 C71 10.1(3)
P3 Pt2 Sn2 C71 -160.9(2)
P4 Pt2 Sn2 C71 36.7(3)
C61 Pt2 Sn2 C85 -102.4(3)
P3 Pt2 Sn2 C85 86.6(2)
P4 Pt2 Sn2 C85 -75.8(3)
C61 Pt2 Sn2 C81 126.7(3)
P3 Pt2 Sn2 C81 -44.3(2)
P4 Pt2 Sn2 C81 153.3(3)
C72 V2 C74 C75 102.2(5)
C71 V2 C74 C75 64.7(5)
C62 V2 C74 C75 176.2(5)
C73 V2 C74 C75 130.7(7)
C76 V2 C74 C75 28.2(5)
C63 V2 C74 C75 -149.7(5)
C65 V2 C74 C75 -73.9(6)
C66 V2 C74 C75 -40.7(8)
C64 V2 C74 C75 -110.8(5)
C72 V2 C74 C73 -28.5(4)
C71 V2 C74 C73 -66.0(5)
C62 V2 C74 C73 45.5(7)
C76 V2 C74 C73 -102.5(5)
C63 V2 C74 C73 79.6(5)
C65 V2 C74 C73 155.4(5)
C75 V2 C74 C73 -130.7(7)
C66 V2 C74 C73 -171.4(5)
C64 V2 C74 C73 118.5(5)
C72 V2 C62 C61 -105.3(5)
C71 V2 C62 C61 -67.6(5)
C74 V2 C62 C61 -170.0(5)
C73 V2 C62 C61 -142.4(5)
C76 V2 C62 C61 -44.1(7)
C63 V2 C62 C61 133.0(7)
C65 V2 C62 C61 67.0(5)
C66 V2 C62 C61 29.3(4)
C64 V2 C62 C61 103.6(5)
C72 V2 C62 C63 121.7(5)
C71 V2 C62 C63 159.4(5)
C74 V2 C62 C63 57.0(7)
C73 V2 C62 C63 84.7(5)
C76 V2 C62 C63 -177.1(5)
C65 V2 C62 C63 -66.0(5)
C66 V2 C62 C63 -103.7(5)
C64 V2 C62 C63 -29.4(5)
C61 V2 C62 C63 -133.0(7)
C72 V2 C71 C76 -128.5(6)
C62 V2 C71 C76 156.8(4)
C74 V2 C71 C76 -63.7(4)
C73 V2 C71 C76 -100.7(4)
C63 V2 C71 C76 178.4(5)
C65 V2 C71 C76 60.9(6)
C75 V2 C71 C76 -27.7(4)
C66 V2 C71 C76 85.9(4)
C61 V2 C71 C76 122.6(4)
C62 V2 C71 C72 -74.7(4)
C74 V2 C71 C72 64.8(4)
C73 V2 C71 C72 27.8(4)
C76 V2 C71 C72 128.5(6)
C63 V2 C71 C72 -53.2(6)
C65 V2 C71 C72 -170.7(4)
C75 V2 C71 C72 100.8(4)
C66 V2 C71 C72 -145.6(4)
C61 V2 C71 C72 -108.9(4)
C72 V2 C71 Sn2 111.1(5)
C62 V2 C71 Sn2 36.4(4)
C74 V2 C71 Sn2 175.8(4)
C73 V2 C71 Sn2 138.9(4)
C76 V2 C71 Sn2 -120.5(5)
C63 V2 C71 Sn2 57.9(6)
C65 V2 C71 Sn2 -59.6(5)
C75 V2 C71 Sn2 -148.2(4)
C66 V2 C71 Sn2 -34.5(4)
C61 V2 C71 Sn2 2.2(4)
C85 Sn2 C71 C76 22.0(7)
C81 Sn2 C71 C76 130.3(6)
Pt2 Sn2 C71 C76 -93.5(6)
C85 Sn2 C71 C72 -173.1(5)
C81 Sn2 C71 C72 -64.8(6)
Pt2 Sn2 C71 C72 71.4(6)
C85 Sn2 C71 V2 106.9(4)
C81 Sn2 C71 V2 -144.9(3)
Pt2 Sn2 C71 V2 -8.6(4)
C63 C62 C61 C66 3.7(10)
V2 C62 C61 C66 -51.1(6)
C63 C62 C61 Pt2 -170.6(5)
V2 C62 C61 Pt2 134.6(5)
C63 C62 C61 V2 54.8(6)
P4 Pt2 C61 C62 84.8(5)
Sn2 Pt2 C61 C62 -102.4(5)
P4 Pt2 C61 C66 -89.2(6)
Sn2 Pt2 C61 C66 83.6(6)
P4 Pt2 C61 V2 173.9(5)
Sn2 Pt2 C61 V2 -13.3(5)
C72 V2 C61 C62 81.0(5)
C71 V2 C61 C62 118.8(5)
C73 V2 C61 C62 54.4(6)
C76 V2 C61 C62 152.9(5)
C63 V2 C61 C62 -29.3(5)
C65 V2 C61 C62 -103.1(5)
C75 V2 C61 C62 174.8(5)
C66 V2 C61 C62 -132.4(7)
C64 V2 C61 C62 -66.4(5)
C72 V2 C61 C66 -146.6(4)
C71 V2 C61 C66 -108.8(4)
C62 V2 C61 C66 132.4(7)
C73 V2 C61 C66 -173.2(4)
C76 V2 C61 C66 -74.7(5)
C63 V2 C61 C66 103.1(5)
C65 V2 C61 C66 29.3(4)
C75 V2 C61 C66 -52.8(7)
C64 V2 C61 C66 66.0(5)
C72 V2 C61 Pt2 -28.1(6)
C71 V2 C61 Pt2 9.7(6)
C62 V2 C61 Pt2 -109.1(8)
C73 V2 C61 Pt2 -54.7(7)
C76 V2 C61 Pt2 43.8(6)
C63 V2 C61 Pt2 -138.4(6)
C65 V2 C61 Pt2 147.8(6)
C75 V2 C61 Pt2 65.7(8)
C66 V2 C61 Pt2 118.5(7)
C64 V2 C61 Pt2 -175.5(6)
C61 C62 C63 C64 -1.7(11)
V2 C62 C63 C64 54.4(7)
C61 C62 C63 V2 -56.0(6)
C72 V2 C63 C64 160.8(4)
C71 V2 C63 C64 -165.8(4)
C62 V2 C63 C64 -131.8(7)
C74 V2 C63 C64 84.7(5)
C73 V2 C63 C64 123.0(4)
C65 V2 C63 C64 -28.4(4)
C75 V2 C63 C64 55.3(6)
C66 V2 C63 C64 -66.0(4)
C61 V2 C63 C64 -103.3(5)
C72 V2 C63 C62 -67.4(5)
C71 V2 C63 C62 -34.0(7)
C74 V2 C63 C62 -143.5(5)
C73 V2 C63 C62 -105.1(5)
C65 V2 C63 C62 103.5(5)
C75 V2 C63 C62 -172.9(5)
C66 V2 C63 C62 65.8(5)
C64 V2 C63 C62 131.8(7)
C61 V2 C63 C62 28.5(4)
C62 C61 C66 C65 -3.0(10)
Pt2 C61 C66 C65 171.0(5)
V2 C61 C66 C65 -53.7(6)
C62 C61 C66 V2 50.7(6)
Pt2 C61 C66 V2 -135.2(5)
C72 V2 C66 C65 179.7(5)
C71 V2 C66 C65 -151.2(5)
C62 V2 C66 C65 103.7(5)
C74 V2 C66 C65 -51.0(8)
C76 V2 C66 C65 -112.6(5)
C63 V2 C66 C65 65.9(5)
C75 V2 C66 C65 -77.3(5)
C64 V2 C66 C65 28.8(5)
C61 V2 C66 C65 132.6(7)
C72 V2 C66 C61 47.1(6)
C71 V2 C66 C61 76.2(5)
C62 V2 C66 C61 -28.9(4)
C74 V2 C66 C61 176.4(5)
C76 V2 C66 C61 114.9(4)
C63 V2 C66 C61 -66.7(4)
C65 V2 C66 C61 -132.6(7)
C75 V2 C66 C61 150.1(4)
C64 V2 C66 C61 -103.8(5)
C72 C71 C76 C75 -4.5(11)
V2 C71 C76 C75 51.2(6)
Sn2 C71 C76 C75 160.4(5)
C72 C71 C76 V2 -55.8(6)
Sn2 C71 C76 V2 109.2(5)
C72 V2 C76 C71 32.1(4)
C62 V2 C76 C71 -37.6(7)
C74 V2 C76 C71 107.4(5)
C73 V2 C76 C71 69.6(4)
C65 V2 C76 C71 -138.9(4)
C75 V2 C76 C71 135.2(6)
C66 V2 C76 C71 -101.3(4)
C64 V2 C76 C71 -166.5(4)
C61 V2 C76 C71 -64.6(5)
C72 V2 C76 C75 -103.1(5)
C71 V2 C76 C75 -135.2(6)
C62 V2 C76 C75 -172.8(5)
C74 V2 C76 C75 -27.8(4)
C73 V2 C76 C75 -65.6(5)
C65 V2 C76 C75 85.9(5)
C66 V2 C76 C75 123.5(5)
C64 V2 C76 C75 58.4(6)
C61 V2 C76 C75 160.2(4)
C76 C71 C72 C73 4.1(10)
V2 C71 C72 C73 -52.3(6)
Sn2 C71 C72 C73 -162.0(5)
C76 C71 C72 V2 56.4(6)
Sn2 C71 C72 V2 -109.7(4)
C71 V2 C72 C73 134.8(6)
C62 V2 C72 C73 -111.8(4)
C74 V2 C72 C73 28.5(4)
C76 V2 C72 C73 103.3(5)
C63 V2 C72 C73 -76.6(5)
C75 V2 C72 C73 65.7(4)
C66 V2 C72 C73 -176.4(4)
C64 V2 C72 C73 -54.4(7)
C61 V2 C72 C73 -148.8(4)
C62 V2 C72 C71 113.4(4)
C74 V2 C72 C71 -106.2(5)
C73 V2 C72 C71 -134.8(6)
C76 V2 C72 C71 -31.4(4)
C63 V2 C72 C71 148.7(4)
C75 V2 C72 C71 -69.1(4)
C66 V2 C72 C71 48.8(6)
C64 V2 C72 C71 170.9(5)
C61 V2 C72 C71 76.4(4)
C71 Sn2 C85 C88 -68.0(5)
C81 Sn2 C85 C88 -169.5(5)
Pt2 Sn2 C85 C88 47.6(5)
C71 Sn2 C85 C86 52.7(6)
C81 Sn2 C85 C86 -48.8(6)
Pt2 Sn2 C85 C86 168.3(5)
C71 Sn2 C85 C87 173.2(5)
C81 Sn2 C85 C87 71.8(5)
Pt2 Sn2 C85 C87 -71.1(5)
C73 C74 C75 C76 3.1(11)
V2 C74 C75 C76 -51.8(6)
C73 C74 C75 V2 54.9(6)
C71 C76 C75 C74 1.0(11)
V2 C76 C75 C74 51.8(6)
C71 C76 C75 V2 -50.8(6)
C72 V2 C75 C74 -67.9(5)
C71 V2 C75 C74 -106.8(5)
C73 V2 C75 C74 -30.5(5)
C76 V2 C75 C74 -134.5(7)
C63 V2 C75 C74 48.5(7)
C65 V2 C75 C74 119.7(5)
C66 V2 C75 C74 158.2(5)
C64 V2 C75 C74 81.8(5)
C61 V2 C75 C74 -168.7(5)
C72 V2 C75 C76 66.6(5)
C71 V2 C75 C76 27.7(4)
C74 V2 C75 C76 134.5(7)
C73 V2 C75 C76 104.0(5)
C63 V2 C75 C76 -176.9(5)
C65 V2 C75 C76 -105.7(5)
C66 V2 C75 C76 -67.3(5)
C64 V2 C75 C76 -143.7(5)
C61 V2 C75 C76 -34.2(7)
C71 C72 C73 C74 -0.2(11)
V2 C72 C73 C74 -52.0(6)
C71 C72 C73 V2 51.8(6)
C75 C74 C73 C72 -3.5(11)
V2 C74 C73 C72 51.8(6)
C75 C74 C73 V2 -55.2(6)
C71 V2 C73 C72 -28.4(4)
C62 V2 C73 C72 75.8(5)
C74 V2 C73 C72 -133.8(7)
C76 V2 C73 C72 -66.4(5)
C63 V2 C73 C72 114.9(5)
C65 V2 C73 C72 178.5(6)
C75 V2 C73 C72 -103.9(5)
C64 V2 C73 C72 150.5(5)
C61 V2 C73 C72 44.6(6)
C72 V2 C73 C74 133.8(7)
C71 V2 C73 C74 105.5(5)
C62 V2 C73 C74 -150.3(5)
C76 V2 C73 C74 67.4(5)
C63 V2 C73 C74 -111.3(5)
C65 V2 C73 C74 -47.7(8)
C75 V2 C73 C74 29.9(4)
C64 V2 C73 C74 -75.7(5)
C61 V2 C73 C74 178.5(4)
C62 C63 C64 C65 -1.3(11)
V2 C63 C64 C65 52.3(7)
C62 C63 C64 V2 -53.7(6)
C72 V2 C64 C65 -167.8(5)
C62 V2 C64 C65 -103.5(5)
C74 V2 C64 C65 119.3(5)
C73 V2 C64 C65 157.4(4)
C76 V2 C64 C65 45.8(6)
C63 V2 C64 C65 -133.4(7)
C75 V2 C64 C65 80.8(5)
C66 V2 C64 C65 -29.6(4)
C61 V2 C64 C65 -66.8(5)
C72 V2 C64 C63 -34.4(7)
C62 V2 C64 C63 29.9(4)
C74 V2 C64 C63 -107.4(5)
C73 V2 C64 C63 -69.2(5)
C76 V2 C64 C63 179.1(4)
C65 V2 C64 C63 133.4(7)
C75 V2 C64 C63 -145.8(4)
C66 V2 C64 C63 103.8(5)
C61 V2 C64 C63 66.6(4)
C1 Pt1 P2 C51 38.9(3)
P1 Pt1 P2 C51 -134.8(3)
Sn1 Pt1 P2 C51 75.0(3)
C1 Pt1 P2 C55 -75.1(3)
P1 Pt1 P2 C55 111.2(3)
Sn1 Pt1 P2 C55 -39.0(3)
C1 Pt1 P2 C53 165.0(4)
P1 Pt1 P2 C53 -8.8(3)
Sn1 Pt1 P2 C53 -159.0(3)
P2 Pt1 P1 C43 -52.4(3)
Sn1 Pt1 P1 C43 118.8(3)
P2 Pt1 P1 C41 66.5(3)
Sn1 Pt1 P1 C41 -122.4(3)
P2 Pt1 P1 C45 -176.0(3)
Sn1 Pt1 P1 C45 -4.9(3)
P4 Pt2 P3 C93 -67.6(3)
Sn2 Pt2 P3 C93 117.2(3)
P4 Pt2 P3 C91 50.5(3)
Sn2 Pt2 P3 C91 -124.7(3)
P4 Pt2 P3 C95 175.5(3)
Sn2 Pt2 P3 C95 0.3(3)
C61 Pt2 P4 C101 55.6(3)
P3 Pt2 P4 C101 -133.6(3)
Sn2 Pt2 P4 C101 28.9(3)
C61 Pt2 P4 C103 -59.5(4)
P3 Pt2 P4 C103 111.4(3)
Sn2 Pt2 P4 C103 -86.1(3)
C61 Pt2 P4 C105 176.7(4)
P3 Pt2 P4 C105 -12.5(3)
Sn2 Pt2 P4 C105 150.0(3)
C101 P4 C105 C106 -54.3(6)
C103 P4 C105 C106 51.4(7)
Pt2 P4 C105 C106 -179.9(5)
C55 P2 C51 C52 -171.4(5)
C53 P2 C51 C52 -66.3(6)
Pt1 P2 C51 C52 71.4(6)
C71 Sn2 C81 C83 -145.0(5)
C85 Sn2 C81 C83 -38.3(6)
Pt2 Sn2 C81 C83 93.5(6)
C71 Sn2 C81 C82 -26.6(5)
C85 Sn2 C81 C82 80.1(5)
Pt2 Sn2 C81 C82 -148.1(4)
C71 Sn2 C81 C84 91.3(5)
C85 Sn2 C81 C84 -162.0(5)
Pt2 Sn2 C81 C84 -30.2(6)
C16 V1 C13 C14 66.9(5)
C11 V1 C13 C14 105.2(5)
C12 V1 C13 C14 133.4(7)
C15 V1 C13 C14 29.3(5)
C5 V1 C13 C14 -46.9(8)
C2 V1 C13 C14 -157.6(5)
C3 V1 C13 C14 -119.1(5)
C4 V1 C13 C14 -80.9(5)
C1 V1 C13 C14 168.3(5)
C16 V1 C13 C12 -66.6(5)
C11 V1 C13 C12 -28.2(4)
C15 V1 C13 C12 -104.1(5)
C5 V1 C13 C12 179.6(5)
C2 V1 C13 C12 69.0(5)
C3 V1 C13 C12 107.5(5)
C14 V1 C13 C12 -133.4(7)
C4 V1 C13 C12 145.7(4)
C1 V1 C13 C12 34.9(7)
C14 C13 C12 C11 -0.5(11)
V1 C13 C12 C11 51.8(6)
C14 C13 C12 V1 -52.3(7)
C16 C11 C12 C13 2.7(11)
V1 C11 C12 C13 -52.5(7)
Sn1 C11 C12 C13 -161.9(6)
C16 C11 C12 V1 55.1(6)
Sn1 C11 C12 V1 -109.4(5)
C16 V1 C12 C13 103.3(5)
C11 V1 C12 C13 134.9(6)
C6 V1 C12 C13 173.4(5)
C15 V1 C12 C13 65.4(5)
C2 V1 C12 C13 -121.7(5)
C3 V1 C12 C13 -85.1(5)
C14 V1 C12 C13 28.4(5)
C4 V1 C12 C13 -58.2(6)
C1 V1 C12 C13 -158.8(4)
C16 V1 C12 C11 -31.6(4)
C6 V1 C12 C11 38.6(6)
C15 V1 C12 C11 -69.5(4)
C2 V1 C12 C11 103.4(4)
C3 V1 C12 C11 140.0(4)
C14 V1 C12 C11 -106.5(4)
C13 V1 C12 C11 -134.9(6)
C4 V1 C12 C11 166.9(4)
C1 V1 C12 C11 66.4(4)
C41 P1 C43 C44 165.3(6)
C45 P1 C43 C44 59.3(6)
Pt1 P1 C43 C44 -72.6(6)
C91 P3 C93 C94 171.5(6)
C95 P3 C93 C94 66.2(6)
Pt2 P3 C93 C94 -59.4(6)
C51 P2 C55 C56 -177.6(6)
C53 P2 C55 C56 79.2(6)
Pt1 P2 C55 C56 -54.1(6)
C93 P3 C91 C92 168.2(6)
C95 P3 C91 C92 -85.0(7)
Pt2 P3 C91 C92 47.2(7)
C43 P1 C45 C46 50.1(6)
C41 P1 C45 C46 -56.9(6)
Pt1 P1 C45 C46 -178.5(4)
C43 P1 C41 C42 179.4(6)
C45 P1 C41 C42 -75.3(7)
Pt1 P1 C41 C42 52.0(7)
C101 P4 C103 C104 179.4(5)
C105 P4 C103 C104 73.6(6)
Pt2 P4 C103 C104 -59.8(6)
C93 P3 C95 C96 44.3(7)
C91 P3 C95 C96 -61.9(7)
Pt2 P3 C95 C96 163.9(5)
C11 Sn1 C35 C38 -94.0(5)
C31 Sn1 C35 C38 159.8(5)
Pt1 Sn1 C35 C38 26.6(6)
C11 Sn1 C35 C37 142.3(5)
C31 Sn1 C35 C37 36.0(6)
Pt1 Sn1 C35 C37 -97.2(5)
C11 Sn1 C35 C36 25.9(5)
C31 Sn1 C35 C36 -80.3(5)
Pt1 Sn1 C35 C36 146.5(4)
C103 P4 C101 C102 178.9(5)
C105 P4 C101 C102 -74.8(6)
Pt2 P4 C101 C102 56.9(6)
C16 C15 C14 C13 1.7(11)
V1 C15 C14 C13 53.9(6)
C16 C15 C14 V1 -52.2(6)
C12 C13 C14 C15 -1.7(11)
V1 C13 C14 C15 -53.5(6)
C12 C13 C14 V1 51.7(6)
C16 V1 C14 C15 28.8(4)
C11 V1 C14 C15 65.9(5)
C12 V1 C14 C15 103.2(5)
C6 V1 C14 C15 -41.1(7)
C5 V1 C14 C15 -75.8(5)
C2 V1 C14 C15 172.9(5)
C3 V1 C14 C15 -152.9(5)
C13 V1 C14 C15 132.1(7)
C4 V1 C14 C15 -115.0(5)
C16 V1 C14 C13 -103.3(5)
C11 V1 C14 C13 -66.2(5)
C12 V1 C14 C13 -28.9(5)
C6 V1 C14 C13 -173.2(5)
C15 V1 C14 C13 -132.1(7)
C5 V1 C14 C13 152.1(5)
C2 V1 C14 C13 40.8(8)
C3 V1 C14 C13 75.0(6)
C4 V1 C14 C13 112.9(5)
C51 P2 C53 C54 -46.6(7)
C55 P2 C53 C54 58.2(7)
Pt1 P2 C53 C54 -179.4(5)
C63 C64 C65 C66 2.0(11)
V2 C64 C65 C66 54.3(7)
C63 C64 C65 V2 -52.2(7)
C61 C66 C65 C64 0.2(11)
V2 C66 C65 C64 -54.6(7)
C61 C66 C65 V2 54.8(6)
C71 V2 C65 C64 174.0(5)
C62 V2 C65 C64 66.5(5)
C74 V2 C65 C64 -74.5(5)
C73 V2 C65 C64 -43.1(8)
C76 V2 C65 C64 -150.8(5)
C63 V2 C65 C64 28.7(5)
C75 V2 C65 C64 -111.5(5)
C66 V2 C65 C64 132.3(7)
C61 V2 C65 C64 103.3(5)
C71 V2 C65 C66 41.6(6)
C62 V2 C65 C66 -65.8(5)
C74 V2 C65 C66 153.2(4)
C73 V2 C65 C66 -175.4(5)
C76 V2 C65 C66 76.8(5)
C63 V2 C65 C66 -103.6(5)
C75 V2 C65 C66 116.2(5)
C64 V2 C65 C66 -132.3(7)
C61 V2 C65 C66 -29.0(4)
